data_1508737
loop_
_publ_author_name
'Wang, Ruomeng'
'Bojase, Gomotsang'
'Willis, Anthony C.'
'Paddon-Row, Michael N'
'Sherburn, Michael S.'

_publ_section_title
;
 Nitroso-dienophile additions to dendralenes: a short synthesis of
 branched aminosugars.
;
_journal_issue 22
_journal_name_full 'Organic letters'
_journal_page_first 5652
_journal_page_last 5655
_journal_paper_doi 10.1021/ol302619r
_journal_volume 14
_journal_year 2012
_chemical_compound_source local
_chemical_formula_moiety 'C28 H27 N3 O3'
_chemical_formula_sum 'C28 H27 N3 O3'
_chemical_formula_weight 453.54
_space_group_IT_number 2
_symmetry_cell_setting triclinic
_symmetry_space_group_name_Hall '-P 1'
_symmetry_space_group_name_H-M 'P -1'
_atom_sites_solution_hydrogens geom
_atom_sites_solution_primary direct
_audit_creation_date 12-07-10
_audit_creation_method CRYSTALS_ver_14.11
_audit_update_record
;
2012-07-10 - Report on C28 H27 N3 O3
             by Anthony C. Willis
             for (Cynthia) Ruomeng Wang and Mick Sherburn
2012-07-10 - passes checkcif tests with minor warnings
;
_cell_angle_alpha 105.781(3)
_cell_angle_beta 100.075(4)
_cell_angle_gamma 115.216(4)
_cell_formula_units_Z 2
_cell_length_a 9.9709(6)
_cell_length_b 10.7612(9)
_cell_length_c 13.1112(11)
_cell_measurement_reflns_used 43817
_cell_measurement_temperature 200
_cell_measurement_theta_max 27.5
_cell_measurement_theta_min 2.6
_cell_volume 1154.44(17)
_computing_cell_refinement 'DENZO/SCALEPACK (Otwinowski & Minor, 1997)'
_computing_data_collection 'COLLECT (Nonius, 2001).'
_computing_data_reduction 'DENZO/SCALEPACK (Otwinowski & Minor, 1997)'
_computing_molecular_graphics
; 
ORTEP-II (Johnson 1976) in teXsan (MSC, 1992-1997)
;
_computing_publication_material 'CRYSTALS (Betteridge et al., 2003)'
_computing_structure_refinement 'CRYSTALS (Betteridge et al., 2003)'
_computing_structure_solution 'SIR92 (Altomare et al., 1994)'
_diffrn_ambient_temperature 200
_diffrn_measured_fraction_theta_full 0.995
_diffrn_measured_fraction_theta_max 0.995
_diffrn_measurement_device Area
_diffrn_measurement_device_type 'Nonius KappaCCD'
_diffrn_measurement_method '\f & \w scans'
_diffrn_radiation_monochromator graphite
_diffrn_radiation_type 'Mo K\a'
_diffrn_radiation_wavelength 0.71073
_diffrn_reflns_av_R_equivalents 0.072
_diffrn_reflns_limit_h_max 12
_diffrn_reflns_limit_h_min -12
_diffrn_reflns_limit_k_max 13
_diffrn_reflns_limit_k_min -13
_diffrn_reflns_limit_l_max 17
_diffrn_reflns_limit_l_min -17
_diffrn_reflns_number 25708
_diffrn_reflns_theta_full 27.525
_diffrn_reflns_theta_max 27.525
_diffrn_reflns_theta_min 2.847
_diffrn_standards_number 0
_exptl_absorpt_coefficient_mu 0.086
_exptl_absorpt_correction_T_max 0.996
_exptl_absorpt_correction_T_min 0.979
_exptl_absorpt_correction_type integration
_exptl_absorpt_process_details
;
via Gaussian method (Coppens, 1970) implemented in maXus (2000)
;
_exptl_crystal_colour colourless
_exptl_crystal_density_diffrn 1.305
_exptl_crystal_density_method 'not measured'
_exptl_crystal_description plate
_exptl_crystal_F_000 480.000
_exptl_crystal_size_max 0.360
_exptl_crystal_size_mid 0.220
_exptl_crystal_size_min 0.050
_refine_diff_density_max 0.51
_refine_diff_density_min -0.41
_refine_ls_extinction_method None
_refine_ls_goodness_of_fit_ref 0.9562
_refine_ls_hydrogen_treatment constr
_refine_ls_matrix_type full
_refine_ls_number_parameters 320
_refine_ls_number_reflns 5284
_refine_ls_number_restraints 8
_refine_ls_R_factor_all 0.1054
_refine_ls_R_factor_gt 0.0548
_refine_ls_shift/su_max 0.0003226
_refine_ls_shift/su_mean 0.0000769
_refine_ls_structure_factor_coef Fsqd
_refine_ls_weighting_details
;
 Method= Modified Sheldrick 
 w=1/[\s^2^(F^2^) + ( 0.06P)^2^ + 0.47P] 
 ,where P=(max(Fo^2^,0) + 2Fc^2^)/3 
;
_refine_ls_weighting_scheme calc
_refine_ls_wR_factor_all 0.1429
_refine_ls_wR_factor_gt 0.1199
_refine_ls_wR_factor_ref 0.1429
_reflns_limit_h_max 12
_reflns_limit_h_min -12
_reflns_limit_k_max 13
_reflns_limit_k_min -13
_reflns_limit_l_max 17
_reflns_limit_l_min 0
_reflns_number_gt 3152
_reflns_number_total 5284
_reflns_threshold_expression I>2.0\s(I)
_oxford_diffrn_Wilson_B_factor 3.55
_oxford_diffrn_Wilson_scale 1.83
_oxford_refine_ls_r_factor_ref 0.1054
_oxford_refine_ls_scale 0.782(2)
_oxford_reflns_number_all 5284
_oxford_reflns_threshold_expression_ref I>-10.0\s(I)
_oxford_structure_analysis_title '7101057 she1222a'
_cod_data_source_file ol302619r_si_006.cif
_cod_data_source_block she1222a
_cod_depositor_comments
;
The following automatic conversions were performed:

'_symmetry_cell_setting' value 'Triclinic' changed to 'triclinic'
according to /home/saulius/struct/CIF-dictionaries/cif_core.dic
dictionary named 'cif_core.dic' version 2.4.2 from 2011-04-26.

Automatic conversion script
Id: cif_fix_values 1891 2012-01-12 08:04:46Z andrius 
;
_cod_original_cell_volume 1154.43(17)
_cod_original_sg_symbol_H-M 'P -1 '
_cod_database_code 1508737

loop_
_symmetry_equiv_pos_as_xyz
x,y,z
-x,-y,-z

loop_
_atom_site_label
_atom_site_type_symbol
_atom_site_fract_x
_atom_site_fract_y
_atom_site_fract_z
_atom_site_U_iso_or_equiv
_atom_site_occupancy
_atom_site_adp_type
_atom_site_refinement_flags_posn
_atom_site_refinement_flags_adp
_atom_site_refinement_flags_occupancy
O1 O 0.55810(16) 0.10227(16) 0.82031(12) 0.0453 1.0000 Uani . . .
N2 N 0.70351(19) 0.14624(19) 0.79598(14) 0.0433 1.0000 Uani . . .
C3 C 0.6774(2) 0.1652(2) 0.68949(17) 0.0431 1.0000 Uani . . .
C4 C 0.6137(2) 0.2701(2) 0.69426(17) 0.0406 1.0000 Uani . . .
C5 C 0.5624(2) 0.3094(2) 0.77851(17) 0.0403 1.0000 Uani . . .
C6 C 0.5137(2) 0.4255(2) 0.80114(18) 0.0436 1.0000 Uani . . .
N7 N 0.3569(2) 0.36085(19) 0.81217(14) 0.0442 1.0000 Uani . . .
O8 O 0.36508(17) 0.30991(17) 0.90453(12) 0.0486 1.0000 Uani . . .
C9 C 0.3844(3) 0.1836(3) 0.8696(2) 0.0511 1.0000 Uani . . .
C10 C 0.5462(2) 0.2333(2) 0.85964(17) 0.0421 1.0000 Uani . . .
C11 C 0.7565(2) 0.0448(2) 0.80480(17) 0.0408 1.0000 Uani . . .
C12 C 0.7313(3) -0.0188(2) 0.88402(18) 0.0490 1.0000 Uani . . .
C13 C 0.7953(3) -0.1069(3) 0.8987(2) 0.0553 1.0000 Uani . . .
C14 C 0.8845(3) -0.1330(3) 0.8358(2) 0.0555 1.0000 Uani . . .
C15 C 0.9099(3) -0.0709(3) 0.75713(19) 0.0518 1.0000 Uani . . .
C16 C 0.8461(2) 0.0170(2) 0.74089(18) 0.0471 1.0000 Uani . . .
C17 C 0.6184(2) 0.3269(2) 0.60193(17) 0.0389 1.0000 Uani . . .
C18 C 0.4970(2) 0.2661(2) 0.50963(17) 0.0439 1.0000 Uani . . .
C19 C 0.5049(2) 0.3260(2) 0.41946(18) 0.0481 1.0000 Uani D U .
O20 O 0.6248(2) 0.4790(2) 0.46492(16) 0.0435 0.771(5) Uani . . P
N21 N 0.7713(4) 0.4846(3) 0.5133(3) 0.0390 0.771(5) Uani . . P
C22 C 0.7722(2) 0.4568(2) 0.61683(17) 0.0476 1.0000 Uani D U .
C23 C 0.8948(2) 0.6244(2) 0.52569(17) 0.0411 1.0000 Uani D U .
C24 C 0.8705(3) 0.6999(2) 0.46016(18) 0.0478 1.0000 Uani . . .
C25 C 0.9951(3) 0.8283(3) 0.4671(2) 0.0594 1.0000 Uani . . .
C26 C 1.1451(3) 0.8853(3) 0.5391(2) 0.0576 1.0000 Uani . . .
C27 C 1.1697(3) 0.8095(3) 0.6024(2) 0.0534 1.0000 Uani . . .
C28 C 1.0460(2) 0.6789(2) 0.59628(19) 0.0477 1.0000 Uani . . .
C29 C 0.2924(2) 0.4566(2) 0.83619(16) 0.0452 1.0000 Uani . . .
C30 C 0.3549(3) 0.5935(3) 0.82604(18) 0.0502 1.0000 Uani . . .
C31 C 0.2799(3) 0.6763(3) 0.8418(2) 0.0596 1.0000 Uani . . .
C32 C 0.1446(3) 0.6258(3) 0.8689(2) 0.0641 1.0000 Uani . . .
C33 C 0.0820(3) 0.4901(3) 0.8795(2) 0.0622 1.0000 Uani . . .
C34 C 0.1539(3) 0.4046(3) 0.86340(18) 0.0526 1.0000 Uani . . .
O120 O 0.6674(7) 0.4013(8) 0.4268(5) 0.0478 0.229(5) Uani D U P
N121 N 0.7569(15) 0.5161(13) 0.5368(10) 0.0390 0.229(5) Uani D U P
H31 H 0.7776 0.2057 0.6748 0.0505 1.0000 Uiso R . .
H32 H 0.6052 0.0704 0.6285 0.0505 1.0000 Uiso R . .
H61 H 0.5914 0.5132 0.8708 0.0501 1.0000 Uiso R . .
H62 H 0.5060 0.4573 0.7370 0.0501 1.0000 Uiso R . .
H91 H 0.3774 0.1428 0.9287 0.0581 1.0000 Uiso R . .
H92 H 0.3032 0.1062 0.7964 0.0586 1.0000 Uiso R . .
H101 H 0.6265 0.3012 0.9349 0.0488 1.0000 Uiso R . .
H121 H 0.6706 -0.0009 0.9266 0.0562 1.0000 Uiso R . .
H131 H 0.7760 -0.1503 0.9520 0.0654 1.0000 Uiso R . .
H141 H 0.9266 -0.1930 0.8472 0.0640 1.0000 Uiso R . .
H151 H 0.9718 -0.0867 0.7155 0.0603 1.0000 Uiso R . .
H161 H 0.8625 0.0574 0.6865 0.0542 1.0000 Uiso R . .
H181 H 0.4031 0.1836 0.4999 0.0515 1.0000 Uiso R . .
H191 H 0.5280 0.2704 0.3626 0.0577 0.771 Uiso R . .
H192 H 0.4064 0.3172 0.3879 0.0577 0.771 Uiso R . .
H193 H 0.4667 0.3940 0.4303 0.0577 0.229 Uiso R . .
H194 H 0.4435 0.2466 0.3479 0.0577 0.229 Uiso R . .
H221 H 0.8543 0.4361 0.6372 0.0571 0.771 Uiso R . .
H222 H 0.7906 0.5434 0.6750 0.0571 0.771 Uiso R . .
H223 H 0.8092 0.5322 0.6894 0.0571 0.229 Uiso R . .
H224 H 0.8463 0.4242 0.6105 0.0571 0.229 Uiso R . .
H241 H 0.7688 0.6629 0.4110 0.0562 1.0000 Uiso R . .
H251 H 0.9765 0.8783 0.4227 0.0681 1.0000 Uiso R . .
H261 H 1.2289 0.9738 0.5452 0.0674 1.0000 Uiso R . .
H271 H 1.2706 0.8453 0.6505 0.0614 1.0000 Uiso R . .
H281 H 1.0647 0.6291 0.6411 0.0554 1.0000 Uiso R . .
H301 H 0.4475 0.6295 0.8079 0.0582 1.0000 Uiso R . .
H311 H 0.3239 0.7690 0.8347 0.0703 1.0000 Uiso R . .
H321 H 0.0950 0.6825 0.8791 0.0752 1.0000 Uiso R . .
H331 H -0.0103 0.4548 0.8974 0.0721 1.0000 Uiso R . .
H341 H 0.1123 0.3130 0.8720 0.0613 1.0000 Uiso R . .

loop_
_atom_site_aniso_label
_atom_site_aniso_U_11
_atom_site_aniso_U_22
_atom_site_aniso_U_33
_atom_site_aniso_U_23
_atom_site_aniso_U_13
_atom_site_aniso_U_12
O1 0.0477(8) 0.0466(8) 0.0544(9) 0.0269(7) 0.0289(7) 0.0254(7)
N2 0.0432(9) 0.0498(11) 0.0499(10) 0.0269(9) 0.0261(8) 0.0255(9)
C3 0.0490(12) 0.0437(12) 0.0424(11) 0.0196(9) 0.0240(9) 0.0229(10)
C4 0.0395(10) 0.0389(11) 0.0418(11) 0.0175(9) 0.0170(9) 0.0157(9)
C5 0.0384(10) 0.0402(11) 0.0422(11) 0.0174(9) 0.0169(9) 0.0176(9)
C6 0.0435(11) 0.0434(12) 0.0448(12) 0.0178(10) 0.0187(9) 0.0205(10)
N7 0.0487(10) 0.0483(10) 0.0448(10) 0.0228(8) 0.0242(8) 0.0259(9)
O8 0.0578(9) 0.0584(10) 0.0463(8) 0.0274(7) 0.0295(7) 0.0342(8)
C9 0.0593(13) 0.0553(14) 0.0566(14) 0.0303(11) 0.0340(11) 0.0330(12)
C10 0.0466(11) 0.0476(12) 0.0423(11) 0.0215(10) 0.0218(9) 0.0269(10)
C11 0.0356(10) 0.0391(11) 0.0427(11) 0.0140(9) 0.0121(8) 0.0161(9)
C12 0.0552(13) 0.0535(13) 0.0503(13) 0.0255(11) 0.0247(10) 0.0313(11)
C13 0.0633(15) 0.0590(15) 0.0556(14) 0.0293(12) 0.0225(12) 0.0353(13)
C14 0.0540(13) 0.0532(14) 0.0630(15) 0.0211(12) 0.0159(11) 0.0322(12)
C15 0.0459(12) 0.0514(14) 0.0566(14) 0.0159(11) 0.0200(10) 0.0250(11)
C16 0.0455(11) 0.0479(13) 0.0485(12) 0.0195(10) 0.0201(10) 0.0218(10)
C17 0.0418(11) 0.0377(11) 0.0417(11) 0.0185(9) 0.0216(9) 0.0190(9)
C18 0.0429(11) 0.0394(12) 0.0476(12) 0.0203(10) 0.0182(9) 0.0157(10)
C19 0.0436(11) 0.0435(13) 0.0467(12) 0.0190(10) 0.0113(9) 0.0135(10)
O20 0.0383(10) 0.0410(12) 0.0509(12) 0.0228(10) 0.0127(8) 0.0175(9)
N21 0.0384(12) 0.0384(17) 0.0472(18) 0.0229(14) 0.0171(11) 0.0202(11)
C22 0.0467(12) 0.0494(13) 0.0411(12) 0.0217(10) 0.0167(9) 0.0161(10)
C23 0.0441(11) 0.0356(11) 0.0448(11) 0.0169(9) 0.0206(9) 0.0179(9)
C24 0.0538(13) 0.0467(13) 0.0433(12) 0.0229(10) 0.0196(10) 0.0211(11)
C25 0.0717(16) 0.0548(15) 0.0611(15) 0.0366(12) 0.0341(13) 0.0265(13)
C26 0.0593(15) 0.0445(13) 0.0704(16) 0.0272(12) 0.0382(13) 0.0180(12)
C27 0.0434(12) 0.0472(13) 0.0660(15) 0.0210(12) 0.0243(11) 0.0180(11)
C28 0.0457(12) 0.0444(12) 0.0603(14) 0.0271(11) 0.0229(10) 0.0225(10)
C29 0.0445(11) 0.0516(13) 0.0349(11) 0.0104(9) 0.0113(9) 0.0248(10)
C30 0.0544(13) 0.0585(14) 0.0455(12) 0.0229(11) 0.0178(10) 0.0328(12)
C31 0.0688(16) 0.0673(16) 0.0538(14) 0.0257(12) 0.0161(12) 0.0436(14)
C32 0.0636(16) 0.0784(19) 0.0564(15) 0.0189(13) 0.0122(12) 0.0481(15)
C33 0.0456(13) 0.0813(19) 0.0537(14) 0.0126(13) 0.0141(11) 0.0358(14)
C34 0.0456(12) 0.0563(14) 0.0487(13) 0.0132(11) 0.0164(10) 0.0235(11)
O120 0.049(4) 0.045(4) 0.039(4) 0.015(3) 0.012(3) 0.016(3)
N121 0.0384(12) 0.0384(17) 0.0472(18) 0.0229(14) 0.0171(11) 0.0202(11)

loop_
_atom_type_symbol
_atom_type_scat_dispersion_real
_atom_type_scat_dispersion_imag
_atom_type_scat_Cromer_Mann_a1
_atom_type_scat_Cromer_Mann_b1
_atom_type_scat_Cromer_Mann_a2
_atom_type_scat_Cromer_Mann_b2
_atom_type_scat_Cromer_Mann_a3
_atom_type_scat_Cromer_Mann_b3
_atom_type_scat_Cromer_Mann_a4
_atom_type_scat_Cromer_Mann_b4
_atom_type_scat_Cromer_Mann_c
_atom_type_scat_source
C 0.0033 0.0016 2.3100 20.8439 1.0200 10.2075 1.5886 0.5687 0.8650 51.6512 0.2156 'International Tables Vol C 4.2.6.8 and 6.1.1.4'
H 0.0000 0.0000 0.4930 10.5109 0.3229 26.1257 0.1402 3.1424 0.0408 57.7998 0.0030 'International Tables Vol C 4.2.6.8 and 6.1.1.4'
N 0.0061 0.0033 12.2126 0.0057 3.1322 9.8933 2.0125 28.9975 1.1663 0.5826 -11.5290 'International Tables Vol C 4.2.6.8 and 6.1.1.4'
O 0.0106 0.0060 3.0485 13.2771 2.2868 5.7011 1.5463 0.3239 0.8670 32.9089 0.2508 'International Tables Vol C 4.2.6.8 and 6.1.1.4'

loop_
_exptl_crystal_face_index_h
_exptl_crystal_face_index_k
_exptl_crystal_face_index_l
_exptl_crystal_face_perp_dist
1 0 0 0.110
-1 0 0 0.100
0 1 0 0.140
0 -1 0 0.050
0 0 1 0.030
0 0 -1 0.020
-4 4 0 0.207

loop_
_geom_angle_atom_site_label_1
_geom_angle_atom_site_label_2
_geom_angle_atom_site_label_3
_geom_angle
_geom_angle_publ_flag
N2 O1 C10 106.87(14) yes
O1 N2 C3 107.30(14) yes
O1 N2 C11 109.06(15) yes
C3 N2 C11 118.02(16) yes
N2 C3 C4 110.28(16) yes
N2 C3 H31 109.1 no
C4 C3 H31 109.6 no
N2 C3 H32 110.4 no
C4 C3 H32 109.9 no
H31 C3 H32 107.5 no
C3 C4 C5 120.25(18) yes
C3 C4 C17 115.08(16) yes
C5 C4 C17 124.64(18) yes
C4 C5 C6 125.90(19) yes
C4 C5 C10 120.26(18) yes
C6 C5 C10 113.83(16) yes
C5 C6 N7 109.12(16) yes
C5 C6 H61 109.9 no
N7 C6 H61 110.5 no
C5 C6 H62 110.3 no
N7 C6 H62 107.4 no
H61 C6 H62 109.6 no
C6 N7 O8 108.13(15) yes
C6 N7 C29 117.01(17) yes
O8 N7 C29 106.22(14) yes
N7 O8 C9 108.05(14) yes
O8 C9 C10 108.70(18) yes
O8 C9 H91 107.6 no
C10 C9 H91 108.7 no
O8 C9 H92 111.9 no
C10 C9 H92 109.7 no
H91 C9 H92 110.1 no
C9 C10 C5 108.66(17) yes
C9 C10 O1 106.74(17) yes
C5 C10 O1 111.59(16) yes
C9 C10 H101 109.2 no
C5 C10 H101 111.2 no
O1 C10 H101 109.3 no
N2 C11 C12 120.64(17) yes
N2 C11 C16 120.42(18) yes
C12 C11 C16 118.73(19) yes
C11 C12 C13 120.2(2) yes
C11 C12 H121 118.9 no
C13 C12 H121 121.0 no
C12 C13 C14 120.8(2) yes
C12 C13 H131 119.2 no
C14 C13 H131 120.1 no
C13 C14 C15 119.5(2) yes
C13 C14 H141 119.2 no
C15 C14 H141 121.3 no
C14 C15 C16 120.5(2) yes
C14 C15 H151 119.7 no
C16 C15 H151 119.8 no
C11 C16 C15 120.3(2) yes
C11 C16 H161 119.8 no
C15 C16 H161 119.9 no
C4 C17 C18 123.07(18) yes
C4 C17 C22 116.74(17) yes
C18 C17 C22 120.17(18) yes
C17 C18 C19 121.82(19) yes
C17 C18 H181 119.7 no
C19 C18 H181 118.5 no
C18 C19 O20 110.10(17) yes
C18 C19 O120 107.4(3) yes
C18 C19 H191 109.3 no
O20 C19 H191 109.3 no
C18 C19 H192 109.3 no
O20 C19 H192 109.3 no
H191 C19 H192 109.5 no
C18 C19 H193 110.0 no
O120 C19 H193 110.0 no
C18 C19 H194 110.0 no
O120 C19 H194 110.0 no
H193 C19 H194 109.5 no
C19 O20 N21 106.4(2) yes
O20 N21 C22 109.8(2) yes
O20 N21 C23 106.4(2) yes
C22 N21 C23 115.6(3) yes
C17 C22 N21 111.6(2) yes
C17 C22 N121 111.9(5) yes
C17 C22 H221 108.9 no
N21 C22 H221 108.9 no
C17 C22 H222 108.9 no
N21 C22 H222 108.9 no
H221 C22 H222 109.5 no
C17 C22 H223 108.9 no
N121 C22 H223 108.9 no
C17 C22 H224 108.9 no
N121 C22 H224 108.9 no
H223 C22 H224 109.5 no
N21 C23 C24 121.1(2) yes
N21 C23 C28 119.3(2) yes
C24 C23 C28 119.29(19) yes
C24 C23 N121 116.4(5) yes
C28 C23 N121 122.5(5) yes
C23 C24 C25 119.8(2) yes
C23 C24 H241 120.0 no
C25 C24 H241 120.2 no
C24 C25 C26 121.2(2) yes
C24 C25 H251 118.7 no
C26 C25 H251 120.1 no
C25 C26 C27 119.0(2) yes
C25 C26 H261 121.1 no
C27 C26 H261 119.9 no
C26 C27 C28 120.9(2) yes
C26 C27 H271 120.3 no
C28 C27 H271 118.9 no
C23 C28 C27 119.8(2) yes
C23 C28 H281 120.5 no
C27 C28 H281 119.8 no
N7 C29 C30 122.64(19) yes
N7 C29 C34 118.1(2) yes
C30 C29 C34 119.1(2) yes
C29 C30 C31 120.0(2) yes
C29 C30 H301 119.9 no
C31 C30 H301 120.1 no
C30 C31 C32 120.9(3) yes
C30 C31 H311 119.0 no
C32 C31 H311 120.1 no
C31 C32 C33 119.5(2) yes
C31 C32 H321 120.0 no
C33 C32 H321 120.5 no
C32 C33 C34 120.8(2) yes
C32 C33 H331 120.0 no
C34 C33 H331 119.2 no
C29 C34 C33 119.6(2) yes
C29 C34 H341 119.5 no
C33 C34 H341 120.8 no
C19 O120 N21 122.8(6) yes
C19 O120 N121 108.4(7) yes
C23 N121 O120 105.7(7) yes
C23 N121 C22 119.9(9) yes
O120 N121 C22 111.3(8) yes

loop_
_geom_bond_atom_site_label_1
_geom_bond_atom_site_label_2
_geom_bond_distance
_geom_bond_publ_flag
O1 N2 1.445(2) yes
O1 C10 1.427(2) yes
N2 C3 1.460(2) yes
N2 C11 1.423(3) yes
C3 C4 1.505(3) yes
C3 H31 0.983 no
C3 H32 0.963 no
C4 C5 1.338(3) yes
C4 C17 1.497(3) yes
C5 C6 1.500(3) yes
C5 C10 1.500(3) yes
C6 N7 1.469(2) yes
C6 H61 0.993 no
C6 H62 0.992 no
N7 O8 1.462(2) yes
N7 C29 1.425(3) yes
O8 C9 1.417(3) yes
C9 C10 1.510(3) yes
C9 H91 0.989 no
C9 H92 0.995 no
C10 H101 0.991 no
C11 C12 1.393(3) yes
C11 C16 1.393(3) yes
C12 C13 1.383(3) yes
C12 H121 0.935 no
C13 C14 1.377(3) yes
C13 H131 0.944 no
C14 C15 1.376(3) yes
C14 H141 0.937 no
C15 C16 1.386(3) yes
C15 H151 0.930 no
C16 H161 0.935 no
C17 C18 1.319(3) yes
C17 C22 1.505(3) yes
C18 C19 1.490(3) yes
C18 H181 0.933 no
C19 O20 1.427(3) yes
C19 O120 1.441(6) yes
C19 H191 0.950 no
C19 H192 0.950 no
C19 H193 0.950 no
C19 H194 0.950 no
O20 N21 1.456(4) yes
N21 C22 1.467(4) yes
N21 C23 1.422(4) yes
C22 N121 1.387(12) yes
C22 H221 0.950 no
C22 H222 0.950 no
C22 H223 0.950 no
C22 H224 0.950 no
C23 C24 1.390(3) yes
C23 C28 1.391(3) yes
C23 N121 1.438(12) yes
C24 C25 1.376(3) yes
C24 H241 0.944 no
C25 C26 1.383(3) yes
C25 H251 0.938 no
C26 C27 1.371(3) yes
C26 H261 0.933 no
C27 C28 1.389(3) yes
C27 H271 0.936 no
C28 H281 0.941 no
C29 C30 1.390(3) yes
C29 C34 1.404(3) yes
C30 C31 1.384(3) yes
C30 H301 0.939 no
C31 C32 1.376(4) yes
C31 H311 0.942 no
C32 C33 1.380(4) yes
C32 H321 0.933 no
C33 C34 1.384(3) yes
C33 H331 0.934 no
C34 H341 0.941 no
O120 N121 1.429(12) yes

loop_
_geom_contact_atom_site_label_1
_geom_contact_atom_site_label_2
_geom_contact_distance
_geom_contact_site_symmetry_2
_geom_contact_publ_flag
O8 O8 3.597(2) 2_667 no
O20 O20 2.963(5) 2_666 no
O20 C19 3.105(3) 2_666 no
O20 C18 3.405(4) 2_666 no
O120 C27 3.29(1) 2_766 no
O120 C30 3.301(8) 2_666 no
O120 C28 3.356(9) 2_766 no
O120 C31 3.577(7) 2_666 no
N7 C24 3.599(3) 2_666 no
N21 C28 3.279(5) 2_766 no
N21 C27 3.457(5) 2_766 no
C16 C19 3.534(2) 2_656 no
C23 C28 3.562(3) 2_766 no
C24 C29 3.532(3) 2_666 no
C25 C25 3.513(7) 2_776 no
C28 C28 3.596(4) 2_766 no

loop_
_geom_torsion_atom_site_label_1
_geom_torsion_atom_site_label_2
_geom_torsion_atom_site_label_3
_geom_torsion_atom_site_label_4
_geom_torsion
_geom_torsion_publ_flag
O1 N2 C3 C4 53.4(2) no
O1 N2 C11 C12 -34.3(2) no
O1 N2 C11 C16 151.1(1) no
O1 C10 C5 C4 -12.5(2) no
O1 C10 C5 C6 166.4(1) no
O1 C10 C9 O8 -177.8(2) no
O8 N7 C6 C5 59.0(2) no
O8 N7 C29 C30 134.6(2) no
O8 N7 C29 C34 -50.0(2) no
O8 C9 C10 C5 -57.4(2) no
O20 N21 C22 C17 45.3(3) no
O20 N21 C23 C24 -23.6(4) no
O20 N21 C23 C28 163.0(2) no
O20 C19 C18 C17 -23.5(3) no
O120 N121 C22 C17 -46(1) no
O120 N121 C23 C24 66(1) no
O120 N121 C23 C28 -129.7(8) no
O120 C19 C18 C17 25.6(4) no
N2 O1 C10 C5 53.7(2) no
N2 O1 C10 C9 172.3(2) no
N2 C3 C4 C5 -12.2(2) no
N2 C3 C4 C17 166.0(1) no
N2 C11 C12 C13 -174.3(1) no
N2 C11 C16 C15 174.0(1) no
N7 O8 C9 C10 68.9(2) no
N7 C6 C5 C4 128.0(2) no
N7 C6 C5 C10 -50.8(2) no
N7 C29 C30 C31 174.8(2) no
N7 C29 C34 C33 -175.5(2) no
N21 O20 C19 C18 58.9(3) no
N21 C22 C17 C4 169.5(2) no
N21 C22 C17 C18 -8.8(4) no
N21 C23 C24 C25 -174.5(3) no
N21 C23 C28 C27 175.1(3) no
N121 O120 C19 C18 -58.2(9) no
N121 C22 C17 C4 -169.9(7) no
N121 C22 C17 C18 11.8(7) no
N121 C23 C24 C25 164.1(6) no
N121 C23 C28 C27 -162.7(7) no
C3 N2 O1 C10 -76.4(2) no
C3 N2 C11 C12 -157.0(1) no
C3 N2 C11 C16 28.4(2) no
C3 C4 C5 C6 172.5(1) no
C3 C4 C5 C10 -8.7(2) no
C3 C4 C17 C18 96.2(3) no
C3 C4 C17 C22 -82.1(2) no
C4 C3 N2 C11 177.0(1) no
C4 C5 C10 C9 -129.9(2) no
C4 C17 C18 C19 179.5(2) no
C5 C4 C17 C18 -85.7(3) no
C5 C4 C17 C22 96.0(2) no
C5 C6 N7 C29 178.8(2) no
C6 N7 O8 C9 -70.3(2) no
C6 N7 C29 C30 13.8(3) no
C6 N7 C29 C34 -170.8(2) no
C6 C5 C4 C17 -5.4(2) no
C6 C5 C10 C9 49.0(2) no
C9 O8 N7 C29 163.3(1) no
C10 O1 N2 C11 154.6(2) no
C10 C5 C4 C17 173.3(1) no
C11 C12 C13 C14 0.1(3) no
C11 C16 C15 C14 0.6(3) no
C12 C11 C16 C15 -0.7(2) no
C12 C13 C14 C15 -0.2(3) no
C13 C12 C11 C16 0.4(2) no
C13 C14 C15 C16 -0.2(3) no
C17 C22 N21 C23 165.6(3) no
C17 C22 N121 C23 -169.8(8) no
C19 O20 N21 C22 -72.4(2) no
C19 O20 N21 C23 161.9(2) no
C19 O120 N121 C22 73(1) no
C19 O120 N121 C23 -155.5(8) no
C19 C18 C17 C22 -2.3(4) no
C22 N21 C23 C24 -145.8(3) no
C22 N21 C23 C28 40.8(4) no
C22 N121 C23 C24 -167.7(8) no
C22 N121 C23 C28 -3(1) no
C23 C24 C25 C26 -0.6(4) no
C23 C28 C27 C26 -0.4(4) no
C24 C23 C28 C27 1.5(4) no
C24 C25 C26 C27 1.7(5) no
C25 C24 C23 C28 -1.0(4) no
C25 C26 C27 C28 -1.2(5) no
C29 C30 C31 C32 0.8(3) no
C29 C34 C33 C32 0.1(3) no
C30 C29 C34 C33 0.1(3) no
C30 C31 C32 C33 -0.6(3) no
C31 C30 C29 C34 -0.5(3) no
C31 C32 C33 C34 0.1(3) no
